data_2208635
loop_
_publ_author_name
'Qu, Jian-Qiang'
'Qu, Ling'
'Jia, Xiao-Fei'

_publ_section_title
;
 5-Fluorouracil-1-acetic acid
;
_journal_coeditor_code IS2013
_journal_issue 4
_journal_name_full 'Acta Crystallographica Section E'
_journal_page_first o1504
_journal_page_last o1506
_journal_paper_doi 10.1107/S1600536806009676
_journal_volume 62
_journal_year 2006
_chemical_formula_iupac 'C6 H5 F N2 O4'
_chemical_formula_moiety 'C6 H5 F N2 O4'
_chemical_formula_sum 'C6 H5 F N2 O4'
_chemical_formula_weight 188.12
_chemical_melting_point 549
_chemical_name_systematic
;
5-Fluorouracil-1-acetic acid
;
_space_group_IT_number 14
_symmetry_cell_setting monoclinic
_symmetry_space_group_name_Hall '-P 2yn'
_symmetry_space_group_name_H-M 'P 1 21/n 1'
_atom_sites_solution_hydrogens geom
_atom_sites_solution_primary direct
_atom_sites_solution_secondary difmap
_cell_angle_alpha 90.00
_cell_angle_beta 97.424(3)
_cell_angle_gamma 90.00
_cell_formula_units_Z 4
_cell_length_a 4.9730(10)
_cell_length_b 17.093(3)
_cell_length_c 8.7485(17)
_cell_measurement_reflns_used 1757
_cell_measurement_temperature 294(2)
_cell_measurement_theta_max 26.24
_cell_measurement_theta_min 2.63
_cell_volume 737.4(2)
_computing_cell_refinement 'SAINT (Bruker, 1997)'
_computing_data_collection 'SMART (Bruker, 1997)'
_computing_data_reduction SAINT
_computing_molecular_graphics 'SHELXTL (Bruker, 1997)'
_computing_publication_material SHELXTL
_computing_structure_refinement 'SHELXL97 (Sheldrick, 1997)'
_computing_structure_solution 'SHELXS97 (Sheldrick, 1997)'
_diffrn_ambient_temperature 294(2)
_diffrn_measured_fraction_theta_full 0.995
_diffrn_measured_fraction_theta_max 0.995
_diffrn_measurement_device_type 'Bruker SMART CCD area-detector'
_diffrn_measurement_method '\f and \w'
_diffrn_radiation_monochromator graphite
_diffrn_radiation_source 'fine-focus sealed tube'
_diffrn_radiation_type MoK\a
_diffrn_radiation_wavelength 0.71073
_diffrn_reflns_av_R_equivalents 0.0229
_diffrn_reflns_av_sigmaI/netI 0.0264
_diffrn_reflns_limit_h_max 6
_diffrn_reflns_limit_h_min -6
_diffrn_reflns_limit_k_max 21
_diffrn_reflns_limit_k_min -11
_diffrn_reflns_limit_l_max 10
_diffrn_reflns_limit_l_min -10
_diffrn_reflns_number 4104
_diffrn_reflns_theta_full 26.39
_diffrn_reflns_theta_max 26.39
_diffrn_reflns_theta_min 2.38
_diffrn_standards_decay_% 0
_diffrn_standards_number 0
_exptl_absorpt_coefficient_mu 0.159
_exptl_absorpt_correction_T_max 0.9720
_exptl_absorpt_correction_T_min 0.9629
_exptl_absorpt_correction_type multi-scan
_exptl_absorpt_process_details '(SADABS; Sheldrick, 1996)'
_exptl_crystal_colour colorless
_exptl_crystal_density_diffrn 1.694
_exptl_crystal_density_method 'not measured'
_exptl_crystal_description block
_exptl_crystal_F_000 384
_exptl_crystal_size_max 0.24
_exptl_crystal_size_mid 0.20
_exptl_crystal_size_min 0.18
_refine_diff_density_max 0.378
_refine_diff_density_min -0.186
_refine_ls_extinction_method none
_refine_ls_goodness_of_fit_ref 1.026
_refine_ls_hydrogen_treatment mixed
_refine_ls_matrix_type full
_refine_ls_number_parameters 126
_refine_ls_number_reflns 1507
_refine_ls_number_restraints 0
_refine_ls_restrained_S_all 1.026
_refine_ls_R_factor_all 0.0601
_refine_ls_R_factor_gt 0.0407
_refine_ls_shift/su_max 0.000
_refine_ls_shift/su_mean 0.000
_refine_ls_structure_factor_coef Fsqd
_refine_ls_weighting_details 'calc w=1/[\s^2^(Fo^2^)+(0.0616P)^2^+0.3397P] where P=(Fo^2^+2Fc^2^)/3'
_refine_ls_weighting_scheme calc
_refine_ls_wR_factor_gt 0.1071
_refine_ls_wR_factor_ref 0.1210
_reflns_number_gt 1139
_reflns_number_total 1507
_reflns_threshold_expression I>2\s(I)
_cod_data_source_file is2013.cif
_cod_data_source_block I
_cod_original_sg_symbol_H-M 'P 21/n'
_cod_database_code 2208635
_cod_database_fobs_code 2208635

loop_
_symmetry_equiv_pos_as_xyz
'x, y, z'
'-x+1/2, y+1/2, -z+1/2'
'-x, -y, -z'
'x-1/2, -y-1/2, z-1/2'

loop_
_atom_site_type_symbol
_atom_site_label
_atom_site_fract_x
_atom_site_fract_y
_atom_site_fract_z
_atom_site_U_iso_or_equiv
_atom_site_adp_type
_atom_site_calc_flag
_atom_site_refinement_flags
_atom_site_occupancy
F F1 0.1657(3) 0.44882(8) 0.43020(17) 0.0553(4) Uani d . 1
O O1 0.2805(3) 0.50870(9) 0.14724(18) 0.0439(4) Uani d . 1
O O2 0.8668(3) 0.31106(9) 0.08864(18) 0.0462(4) Uani d . 1
O O3 0.3581(3) 0.18579(9) 0.20437(19) 0.0467(4) Uani d . 1
O O4 0.6516(3) 0.10093(9) 0.3280(2) 0.0434(4) Uani d . 1
H H4 0.504(7) 0.064(2) 0.298(4) 0.084(10) Uiso d . 1
N N1 0.5887(4) 0.41255(10) 0.1279(2) 0.0340(4) Uani d . 1
H H1 0.625(5) 0.4325(16) 0.036(3) 0.056(7) Uiso d . 1
N N2 0.6630(3) 0.31179(9) 0.30709(18) 0.0304(4) Uani d . 1
C C1 0.7176(4) 0.34248(12) 0.1693(2) 0.0306(5) Uani d . 1
C C2 0.3980(4) 0.44955(11) 0.2018(2) 0.0319(5) Uani d . 1
C C3 0.3542(4) 0.41234(12) 0.3438(2) 0.0373(5) Uani d . 1
C C4 0.4805(4) 0.34640(12) 0.3916(2) 0.0355(5) Uani d . 1
H H4A 0.4449 0.3234 0.4832 0.043 Uiso calc R 1
C C5 0.7651(4) 0.23365(11) 0.3501(2) 0.0317(5) Uani d . 1
H H5A 0.7944 0.2291 0.4615 0.038 Uiso calc R 1
H H5B 0.9377 0.2257 0.3119 0.038 Uiso calc R 1
C C6 0.5671(4) 0.17181(12) 0.2844(2) 0.0310(5) Uani d . 1

loop_
_atom_site_aniso_label
_atom_site_aniso_U_11
_atom_site_aniso_U_22
_atom_site_aniso_U_33
_atom_site_aniso_U_12
_atom_site_aniso_U_13
_atom_site_aniso_U_23
F1 0.0655(9) 0.0500(9) 0.0564(9) 0.0226(7) 0.0302(7) 0.0137(6)
O1 0.0514(9) 0.0316(8) 0.0502(9) 0.0127(7) 0.0126(7) 0.0095(7)
O2 0.0558(10) 0.0443(10) 0.0415(9) 0.0172(8) 0.0182(8) 0.0074(7)
O3 0.0431(9) 0.0425(10) 0.0500(10) 0.0013(7) -0.0113(7) 0.0041(7)
O4 0.0417(9) 0.0251(8) 0.0620(11) 0.0023(7) 0.0010(7) 0.0061(7)
N1 0.0424(10) 0.0284(9) 0.0321(9) 0.0055(7) 0.0084(8) 0.0076(7)
N2 0.0348(9) 0.0259(9) 0.0307(9) 0.0015(7) 0.0050(7) 0.0048(6)
C1 0.0327(10) 0.0281(10) 0.0308(10) 0.0012(8) 0.0033(8) 0.0004(8)
C2 0.0341(10) 0.0242(10) 0.0373(11) 0.0015(8) 0.0042(8) 0.0002(8)
C3 0.0431(12) 0.0344(12) 0.0366(11) 0.0056(9) 0.0131(9) -0.0006(9)
C4 0.0418(12) 0.0353(12) 0.0306(11) 0.0010(9) 0.0095(9) 0.0049(9)
C5 0.0322(10) 0.0280(11) 0.0345(11) 0.0028(8) 0.0028(8) 0.0072(8)
C6 0.0328(10) 0.0306(11) 0.0305(10) 0.0036(8) 0.0075(8) 0.0031(8)

loop_
_atom_type_symbol
_atom_type_description
_atom_type_scat_dispersion_real
_atom_type_scat_dispersion_imag
_atom_type_scat_source
C C 0.0033 0.0016 ' International Tables Vol. C, Tables 4.2.6.8 and 6.1.1.4'
H H 0.0000 0.0000 ' International Tables Vol. C, Tables 4.2.6.8 and 6.1.1.4'
N N 0.0061 0.0033 ' International Tables Vol. C, Tables 4.2.6.8 and 6.1.1.4'
O O 0.0106 0.0060 ' International Tables Vol. C, Tables 4.2.6.8 and 6.1.1.4'
F F 0.0171 0.0103 ' International Tables Vol. C, Tables 4.2.6.8 and 6.1.1.4'

loop_
_geom_angle_atom_site_label_1
_geom_angle_atom_site_label_2
_geom_angle_atom_site_label_3
_geom_angle
C6 O4 H4 109(2)
C2 N1 C1 126.97(18)
C2 N1 H1 118.0(17)
C1 N1 H1 114.7(17)
C1 N2 C4 121.75(17)
C1 N2 C5 118.27(16)
C4 N2 C5 119.09(16)
O2 C1 N2 123.12(19)
O2 C1 N1 121.89(19)
N2 C1 N1 115.00(17)
O1 C2 N1 121.22(19)
O1 C2 C3 125.51(19)
N1 C2 C3 113.27(18)
C4 C3 F1 121.38(19)
C4 C3 C2 121.91(19)
F1 C3 C2 116.70(17)
C3 C4 N2 120.81(19)
C3 C4 H4A 119.6
N2 C4 H4A 119.6
N2 C5 C6 110.77(16)
N2 C5 H5A 109.5
C6 C5 H5A 109.5
N2 C5 H5B 109.5
C6 C5 H5B 109.5
H5A C5 H5B 108.1
O3 C6 O4 124.76(19)
O3 C6 C5 123.85(18)
O4 C6 C5 111.38(17)

loop_
_geom_bond_atom_site_label_1
_geom_bond_atom_site_label_2
_geom_bond_distance
_geom_bond_publ_flag
F1 C3 1.422(2) yes
O1 C2 1.232(2) yes
O2 C1 1.213(2) yes
O3 C6 1.200(2) yes
O4 C6 1.322(2) yes
O4 H4 0.98(3) ?
N1 C2 1.370(3) yes
N1 C1 1.385(3) yes
N1 H1 0.91(3) ?
N2 C1 1.374(2) yes
N2 C4 1.376(3) yes
N2 C5 1.461(2) yes
C2 C3 1.437(3) ?
C3 C4 1.331(3) ?
C4 H4A 0.9300 ?
C5 C6 1.507(3) ?
C5 H5A 0.9700 ?
C5 H5B 0.9700 ?

loop_
_geom_hbond_atom_site_label_D
_geom_hbond_atom_site_label_H
_geom_hbond_atom_site_label_A
_geom_hbond_site_symmetry_A
_geom_hbond_distance_DH
_geom_hbond_distance_HA
_geom_hbond_distance_DA
_geom_hbond_angle_DHA
_geom_hbond_publ_flag
O4 H4 O1 2_545 0.98(3) 1.81(3) 2.696(2) 148(3) yes
N1 H1 O1 3_665 0.91(3) 2.00(3) 2.904(2) 171(2) yes
C4 H4A O2 4_566 0.93 2.53 3.284(3) 139 yes
C5 H5A O3 4_666 0.97 2.56 3.368(2) 141 yes
C5 H5B O3 1_655 0.97 2.50 3.459(3) 172 yes

loop_
_geom_torsion_atom_site_label_1
_geom_torsion_atom_site_label_2
_geom_torsion_atom_site_label_3
_geom_torsion_atom_site_label_4
_geom_torsion
C4 N2 C1 O2 -176.1(2)
C5 N2 C1 O2 -7.0(3)
C4 N2 C1 N1 3.8(3)
C5 N2 C1 N1 172.85(16)
C2 N1 C1 O2 173.5(2)
C2 N1 C1 N2 -6.3(3)
C1 N1 C2 O1 -174.0(2)
C1 N1 C2 C3 5.9(3)
O1 C2 C3 C4 176.9(2)
N1 C2 C3 C4 -3.0(3)
O1 C2 C3 F1 -2.2(3)
N1 C2 C3 F1 177.90(17)
F1 C3 C4 N2 -179.83(18)
C2 C3 C4 N2 1.1(3)
C1 N2 C4 C3 -1.5(3)
C5 N2 C4 C3 -170.5(2)
C1 N2 C5 C6 -87.1(2)
C4 N2 C5 C6 82.3(2)
N2 C5 C6 O3 1.8(3)
N2 C5 C6 O4 -177.26(16)

loop_
_cod_related_entry_id
_cod_related_entry_database
_cod_related_entry_code
1 ChemSpider 1153001
